data_7209748
loop_
_publ_author_name
'Zhang, Daopeng'
'Zhao, Zengdian'
'Wang, Ping'
'Ni, Zhonghai'

_publ_section_title
;
 Substituent group tuned tri- and binuclear porphyrin-based
 cyanide-bridged bimetallic complexes: synthesis, crystal structures and
 magnetic properties
;
_journal_issue 13
_journal_name_full CrystEngComm
_journal_page_first 2504
_journal_paper_doi 10.1039/c3ce27064e
_journal_volume 15
_journal_year 2013
_chemical_formula_moiety 'C65 H40 Cl4 Co Mn N10 O3, 3(C H4 O)'
_chemical_formula_sum 'C68 H52 Cl4 Co Mn N10 O6'
_chemical_formula_weight 1360.87
_chemical_name_systematic
;
?
;
_space_group_IT_number 14
_symmetry_cell_setting monoclinic
_symmetry_space_group_name_Hall '-P 2yn'
_symmetry_space_group_name_H-M 'P 1 21/n 1'
_atom_sites_solution_hydrogens geom
_atom_sites_solution_primary direct
_atom_sites_solution_secondary difmap
_audit_creation_method SHELXL-97
_cell_angle_alpha 90.00
_cell_angle_beta 99.081(5)
_cell_angle_gamma 90.00
_cell_formula_units_Z 4
_cell_length_a 15.9553(14)
_cell_length_b 17.9118(16)
_cell_length_c 24.897(2)
_cell_measurement_reflns_used 2315
_cell_measurement_temperature 293(2)
_cell_measurement_theta_max 25.876
_cell_measurement_theta_min 2.213
_cell_volume 7026.1(10)
_computing_cell_refinement 'Bruker SMART'
_computing_data_collection 'Bruker SMART'
_computing_data_reduction 'Bruker SAINT'
_computing_molecular_graphics 'Bruker SHELXTL'
_computing_publication_material 'Bruker SHELXTL'
_computing_structure_refinement 'SHELXL-97 (Sheldrick, 1997)'
_computing_structure_solution 'SHELXS-97 (Sheldrick, 1990)'
_diffrn_ambient_temperature 293(2)
_diffrn_measured_fraction_theta_full 0.996
_diffrn_measured_fraction_theta_max 0.996
_diffrn_measurement_device_type 'CCD area detector'
_diffrn_measurement_method 'phi and omega scans'
_diffrn_radiation_monochromator graphite
_diffrn_radiation_source 'fine-focus sealed tube'
_diffrn_radiation_type MoK\a
_diffrn_radiation_wavelength 0.71073
_diffrn_reflns_av_R_equivalents 0.0315
_diffrn_reflns_av_sigmaI/netI 0.0301
_diffrn_reflns_limit_h_max 18
_diffrn_reflns_limit_h_min -18
_diffrn_reflns_limit_k_max 17
_diffrn_reflns_limit_k_min -21
_diffrn_reflns_limit_l_max 29
_diffrn_reflns_limit_l_min -29
_diffrn_reflns_number 56446
_diffrn_reflns_theta_full 25.01
_diffrn_reflns_theta_max 25.01
_diffrn_reflns_theta_min 1.41
_exptl_absorpt_coefficient_mu 0.623
_exptl_absorpt_correction_T_max 0.9460
_exptl_absorpt_correction_T_min 0.8803
_exptl_absorpt_correction_type multi-scan
_exptl_absorpt_process_details sadabs
_exptl_crystal_colour dark-brown
_exptl_crystal_density_diffrn 1.287
_exptl_crystal_density_method 'not measured'
_exptl_crystal_description block
_exptl_crystal_F_000 2792
_exptl_crystal_size_max 0.21
_exptl_crystal_size_mid 0.14
_exptl_crystal_size_min 0.09
_refine_diff_density_max 0.638
_refine_diff_density_min -0.424
_refine_diff_density_rms 0.061
_refine_ls_extinction_method none
_refine_ls_goodness_of_fit_ref 1.055
_refine_ls_hydrogen_treatment none
_refine_ls_matrix_type full
_refine_ls_number_parameters 811
_refine_ls_number_reflns 12340
_refine_ls_number_restraints 0
_refine_ls_restrained_S_all 1.055
_refine_ls_R_factor_all 0.0791
_refine_ls_R_factor_gt 0.0581
_refine_ls_shift/su_max 0.001
_refine_ls_shift/su_mean 0.000
_refine_ls_structure_factor_coef Fsqd
_refine_ls_weighting_details 'calc w=1/[\s^2^(Fo^2^)+(0.1184P)^2^+0.9637P] where P=(Fo^2^+2Fc^2^)/3'
_refine_ls_weighting_scheme calc
_refine_ls_wR_factor_gt 0.1727
_refine_ls_wR_factor_ref 0.1878
_reflns_number_gt 8487
_reflns_number_total 12340
_reflns_threshold_expression >2sigma(I)
_cod_data_source_file c3ce27064e.txt
_cod_data_source_block 1
_cod_original_cell_volume 7026.1(11)
_cod_original_sg_symbol_H-M P2(1)/n
_cod_database_code 7209748

loop_
_symmetry_equiv_pos_as_xyz
'x, y, z'
'-x+1/2, y+1/2, -z+1/2'
'-x, -y, -z'
'x-1/2, -y-1/2, z-1/2'

loop_
_atom_site_label
_atom_site_type_symbol
_atom_site_fract_x
_atom_site_fract_y
_atom_site_fract_z
_atom_site_U_iso_or_equiv
_atom_site_adp_type
_atom_site_occupancy
_atom_site_symmetry_multiplicity
_atom_site_calc_flag
_atom_site_refinement_flags
Co1 Co 0.77373(3) 1.01711(3) 0.55216(2) 0.07320(19) Uani 1 1 d .
Mn1 Mn 0.85868(3) 0.75068(2) 0.628403(16) 0.04672(15) Uani 1 1 d .
Cl1 Cl 1.27189(9) 1.01609(8) 0.86726(5) 0.1177(5) Uani 1 1 d .
O1 O 0.9949(2) 1.1220(2) 0.5919(2) 0.1517(16) Uani 1 1 d .
O2 O 0.5946(3) 1.0103(2) 0.64660(19) 0.1329(14) Uani 1 1 d .
O3 O 0.87752(19) 0.64274(14) 0.67932(10) 0.0845(8) Uani 1 1 d .
H3 H 0.8907 0.6439 0.7125 0.127 Uiso 1 1 d R
O4 O 0.4385(5) 0.8614(5) 0.2886(3) 0.241(3) Uani 1 1 d .
H4 H 0.4567 0.9017 0.3010 0.362 Uiso 1 1 calc R
O5 O 0.6544(9) 0.2475(8) 0.4108(7) 0.407(8) Uani 1 1 d .
H5 H 0.6515 0.2087 0.4279 0.610 Uiso 1 1 calc R
O6 O 0.1682(9) 0.1366(8) 0.6163(8) 0.450(10) Uani 1 1 d .
H6 H 0.1234 0.1371 0.6285 0.675 Uiso 1 1 calc R
N1 N 0.6887(2) 1.1657(2) 0.5164(3) 0.140(2) Uani 1 1 d .
N2 N 0.84194(16) 0.86042(16) 0.58314(11) 0.0578(6) Uani 1 1 d .
N3 N 0.8663(2) 1.06460(18) 0.59512(19) 0.0894(10) Uani 1 1 d .
N4 N 0.7251(2) 1.01998(18) 0.61583(18) 0.0909(10) Uani 1 1 d .
N5 N 0.8436(2) 1.03180(19) 0.49440(19) 0.0865(10) Uani 1 1 d .
N6 N 0.66754(19) 0.96589(18) 0.52249(17) 0.0806(10) Uani 1 1 d .
N7 N 0.86167(16) 0.80672(14) 0.69863(9) 0.0531(6) Uani 1 1 d .
N8 N 0.98597(16) 0.75876(14) 0.63608(10) 0.0536(6) Uani 1 1 d .
N9 N 0.85674(15) 0.69013(13) 0.56016(9) 0.0497(6) Uani 1 1 d .
N10 N 0.73190(16) 0.73887(14) 0.62226(10) 0.0513(6) Uani 1 1 d .
C1 C 0.7212(2) 1.1116(2) 0.5313(2) 0.0957(15) Uani 1 1 d .
C2 C 0.8198(2) 0.9199(2) 0.57099(15) 0.0609(8) Uani 1 1 d .
C3 C 0.8569(3) 1.0720(2) 0.6494(3) 0.1007(15) Uani 1 1 d .
C4 C 0.7785(4) 1.0498(3) 0.6620(2) 0.1011(14) Uani 1 1 d .
C5 C 0.7588(4) 1.0542(3) 0.7154(3) 0.1246(18) Uani 1 1 d .
H47 H 0.7063 1.0398 0.7236 0.150 Uiso 1 1 calc R
C6 C 0.8243(6) 1.0820(4) 0.7557(3) 0.139(2) Uani 1 1 d .
H48 H 0.8145 1.0858 0.7914 0.166 Uiso 1 1 calc R
C7 C 0.8981(6) 1.1026(4) 0.7441(3) 0.140(2) Uani 1 1 d .
H49 H 0.9384 1.1208 0.7721 0.168 Uiso 1 1 calc R
C8 C 0.9198(4) 1.0985(3) 0.6915(3) 0.1262(19) Uani 1 1 d .
H50 H 0.9732 1.1127 0.6847 0.151 Uiso 1 1 calc R
C9 C 0.9302(3) 1.0879(2) 0.5699(3) 0.0983(14) Uani 1 1 d .
C10 C 0.9165(2) 1.0698(2) 0.5131(3) 0.0927(14) Uani 1 1 d .
C11 C 0.9731(3) 1.0908(3) 0.4778(3) 0.1062(17) Uani 1 1 d .
H54 H 1.0218 1.1179 0.4908 0.127 Uiso 1 1 calc R
C12 C 0.9565(4) 1.0718(4) 0.4257(3) 0.122(2) Uani 1 1 d .
H55 H 0.9947 1.0837 0.4024 0.147 Uiso 1 1 calc R
C13 C 0.8851(4) 1.0358(4) 0.4067(3) 0.132(2) Uani 1 1 d .
H56 H 0.8729 1.0238 0.3700 0.159 Uiso 1 1 calc R
C14 C 0.8278(3) 1.0156(3) 0.4421(3) 0.1141(17) Uani 1 1 d .
H57 H 0.7780 0.9904 0.4282 0.137 Uiso 1 1 calc R
C15 C 0.6436(3) 1.0014(3) 0.6113(3) 0.0954(14) Uani 1 1 d .
C16 C 0.6143(2) 0.9635(2) 0.5600(2) 0.0894(14) Uani 1 1 d .
C17 C 0.5382(3) 0.9248(3) 0.5492(3) 0.1150(18) Uani 1 1 d .
H61 H 0.5013 0.9232 0.5747 0.138 Uiso 1 1 calc R
C18 C 0.5186(3) 0.8892(3) 0.5003(3) 0.124(2) Uani 1 1 d .
H62 H 0.4678 0.8630 0.4929 0.148 Uiso 1 1 calc R
C19 C 0.5705(4) 0.8906(3) 0.4622(3) 0.1221(19) Uani 1 1 d .
H63 H 0.5567 0.8667 0.4288 0.147 Uiso 1 1 calc R
C20 C 0.6462(3) 0.9301(3) 0.4762(2) 0.1006(14) Uani 1 1 d .
H64 H 0.6838 0.9313 0.4513 0.121 Uiso 1 1 calc R
C21 C 0.7930(2) 0.82359(19) 0.72379(12) 0.0613(8) Uani 1 1 d .
C22 C 0.8217(3) 0.8711(2) 0.76933(15) 0.0767(10) Uani 1 1 d .
H2 H 0.7886 0.8895 0.7939 0.092 Uiso 1 1 calc R
C23 C 0.9033(3) 0.8841(2) 0.77044(14) 0.0771(11) Uani 1 1 d .
H3A H 0.9373 0.9147 0.7951 0.092 Uiso 1 1 calc R
C24 C 0.9299(2) 0.84320(19) 0.72720(12) 0.0588(8) Uani 1 1 d .
C25 C 1.0145(2) 0.83846(19) 0.71782(12) 0.0598(8) Uani 1 1 d .
C26 C 1.0791(2) 0.8825(2) 0.75420(13) 0.0625(8) Uani 1 1 d .
C27 C 1.0822(3) 0.9579(3) 0.75049(17) 0.0873(12) Uani 1 1 d .
H26 H 1.0436 0.9823 0.7245 0.105 Uiso 1 1 calc R
C28 C 1.1425(3) 0.9999(3) 0.7849(2) 0.0959(14) Uani 1 1 d .
H25 H 1.1441 1.0516 0.7817 0.115 Uiso 1 1 calc R
C29 C 1.1983(3) 0.9642(3) 0.82315(15) 0.0802(11) Uani 1 1 d .
C30 C 1.1990(3) 0.8885(3) 0.82672(17) 0.0979(14) Uani 1 1 d .
H23 H 1.2393 0.8642 0.8518 0.117 Uiso 1 1 calc R
C31 C 1.1390(3) 0.8482(2) 0.79265(16) 0.0907(13) Uani 1 1 d .
H22 H 1.1388 0.7964 0.7956 0.109 Uiso 1 1 calc R
C32 C 1.03992(19) 0.79631(19) 0.67613(12) 0.0567(8) Uani 1 1 d .
C33 C 1.1254(2) 0.7861(2) 0.66825(15) 0.0735(10) Uani 1 1 d .
H7 H 1.1733 0.8057 0.6897 0.088 Uiso 1 1 calc R
C34 C 1.1243(2) 0.7425(2) 0.62386(15) 0.0743(10) Uani 1 1 d .
H8 H 1.1715 0.7258 0.6097 0.089 Uiso 1 1 calc R
C35 C 1.0381(2) 0.72687(19) 0.60261(13) 0.0589(8) Uani 1 1 d .
C36 C 1.0100(2) 0.68828(18) 0.55478(12) 0.0565(8) Uani 1 1 d .
C37 C 1.0741(2) 0.66334(19) 0.52049(13) 0.0584(8) Uani 1 1 d .
C38 C 1.1188(2) 0.7144(2) 0.49571(15) 0.0719(9) Uani 1 1 d .
H32 H 1.1108 0.7650 0.5016 0.086 Uiso 1 1 calc R
C39 C 1.1758(2) 0.6925(2) 0.46196(16) 0.0765(10) Uani 1 1 d .
H31 H 1.2059 0.7280 0.4456 0.092 Uiso 1 1 calc R
C40 C 1.1868(2) 0.6189(2) 0.45323(14) 0.0679(9) Uani 1 1 d .
C41 C 1.1436(2) 0.5651(2) 0.47800(15) 0.0754(10) Uani 1 1 d .
H29 H 1.1518 0.5146 0.4718 0.091 Uiso 1 1 calc R
C42 C 1.0885(2) 0.5878(2) 0.51197(14) 0.0670(9) Uani 1 1 d .
H28 H 1.0603 0.5522 0.5296 0.080 Uiso 1 1 calc R
C43 C 0.92497(19) 0.67303(17) 0.53510(12) 0.0528(7) Uani 1 1 d .
C44 C 0.8950(2) 0.6373(2) 0.48412(12) 0.0619(8) Uani 1 1 d .
H12 H 0.9283 0.6210 0.4590 0.074 Uiso 1 1 calc R
C45 C 0.8107(2) 0.6315(2) 0.47927(13) 0.0618(8) Uani 1 1 d .
H13 H 0.7749 0.6100 0.4503 0.074 Uiso 1 1 calc R
C46 C 0.7856(2) 0.66410(17) 0.52638(11) 0.0530(7) Uani 1 1 d .
C47 C 0.70171(19) 0.66832(17) 0.53625(11) 0.0528(7) Uani 1 1 d .
C48 C 0.63655(19) 0.62723(18) 0.49797(11) 0.0526(7) Uani 1 1 d .
C49 C 0.6399(2) 0.55071(19) 0.49496(14) 0.0647(9) Uani 1 1 d .
H34 H 0.6828 0.5257 0.5176 0.078 Uiso 1 1 calc R
C50 C 0.5823(2) 0.5092(2) 0.45973(15) 0.0675(9) Uani 1 1 d .
H35 H 0.5867 0.4575 0.4584 0.081 Uiso 1 1 calc R
C51 C 0.5187(2) 0.5458(2) 0.42695(12) 0.0613(8) Uani 1 1 d .
C52 C 0.5107(3) 0.6222(2) 0.42919(15) 0.0801(11) Uani 1 1 d .
H37 H 0.4661 0.6464 0.4075 0.096 Uiso 1 1 calc R
C53 C 0.5703(2) 0.6622(2) 0.46421(15) 0.0752(10) Uani 1 1 d .
H38 H 0.5659 0.7140 0.4652 0.090 Uiso 1 1 calc R
C54 C 0.67752(19) 0.70219(17) 0.58178(12) 0.0519(7) Uani 1 1 d .
C55 C 0.5933(2) 0.70361(19) 0.59424(13) 0.0615(8) Uani 1 1 d .
H17 H 0.5453 0.6832 0.5733 0.074 Uiso 1 1 calc R
C56 C 0.5959(2) 0.73955(19) 0.64128(14) 0.0645(9) Uani 1 1 d .
H18 H 0.5499 0.7485 0.6592 0.077 Uiso 1 1 calc R
C57 C 0.6817(2) 0.76205(18) 0.65950(13) 0.0564(8) Uani 1 1 d .
C58 C 0.7102(2) 0.80101(19) 0.70784(13) 0.0598(8) Uani 1 1 d .
C59 C 0.6455(2) 0.8212(2) 0.74286(14) 0.0681(9) Uani 1 1 d .
C60 C 0.5886(3) 0.8771(3) 0.72884(19) 0.0941(13) Uani 1 1 d .
H44 H 0.5904 0.9032 0.6968 0.113 Uiso 1 1 calc R
C61 C 0.5283(4) 0.8966(3) 0.7604(2) 0.1147(17) Uani 1 1 d .
H43 H 0.4892 0.9343 0.7496 0.138 Uiso 1 1 calc R
C62 C 0.5276(3) 0.8594(4) 0.8070(2) 0.1034(16) Uani 1 1 d .
C63 C 0.5805(3) 0.8030(4) 0.82343(17) 0.1028(16) Uani 1 1 d .
H41 H 0.5766 0.7770 0.8553 0.123 Uiso 1 1 calc R
C64 C 0.6427(3) 0.7840(3) 0.79096(15) 0.0848(12) Uani 1 1 d .
H40 H 0.6817 0.7463 0.8021 0.102 Uiso 1 1 calc R
C65 C 0.8799(6) 0.5692(3) 0.6609(3) 0.176(3) Uani 1 1 d .
H67A H 0.9322 0.5609 0.6473 0.265 Uiso 1 1 calc R
H67B H 0.8330 0.5609 0.6322 0.265 Uiso 1 1 calc R
H67C H 0.8761 0.5355 0.6903 0.265 Uiso 1 1 calc R
C66 C 0.6295(8) 0.3083(7) 0.4410(7) 0.330(11) Uani 1 1 d .
H69A H 0.6060 0.2898 0.4717 0.494 Uiso 1 1 calc R
H69B H 0.5875 0.3375 0.4183 0.494 Uiso 1 1 calc R
H69C H 0.6780 0.3389 0.4537 0.494 Uiso 1 1 calc R
C67 C 0.4250(9) 0.8113(8) 0.3335(5) 0.281(7) Uani 1 1 d .
H68A H 0.4405 0.8367 0.3676 0.422 Uiso 1 1 calc R
H68B H 0.4595 0.7674 0.3329 0.422 Uiso 1 1 calc R
H68C H 0.3663 0.7971 0.3293 0.422 Uiso 1 1 calc R
C68 C 0.1726(12) 0.1997(10) 0.5835(11) 0.432(15) Uani 1 1 d .
H70A H 0.1520 0.2425 0.6007 0.648 Uiso 1 1 calc R
H70B H 0.1384 0.1918 0.5487 0.648 Uiso 1 1 calc R
H70C H 0.2305 0.2080 0.5789 0.648 Uiso 1 1 calc R
Cl2 Cl 1.25637(8) 0.59105(7) 0.40980(5) 0.1005(4) Uani 1 1 d .
Cl3 Cl 0.44472(7) 0.49396(6) 0.38311(4) 0.0828(3) Uani 1 1 d .
Cl4 Cl 0.45291(11) 0.88570(16) 0.84826(8) 0.1923(10) Uani 1 1 d .

loop_
_atom_site_aniso_label
_atom_site_aniso_U_11
_atom_site_aniso_U_22
_atom_site_aniso_U_33
_atom_site_aniso_U_23
_atom_site_aniso_U_13
_atom_site_aniso_U_12
Co1 0.0511(3) 0.0508(3) 0.1175(4) 0.0187(3) 0.0123(3) -0.0013(2)
Mn1 0.0536(3) 0.0462(3) 0.0407(2) -0.00440(19) 0.00860(19) -0.0014(2)
Cl1 0.1125(9) 0.1273(11) 0.1030(8) -0.0327(7) -0.0153(7) -0.0393(8)
O1 0.083(2) 0.125(3) 0.245(5) -0.035(3) 0.018(3) -0.039(2)
O2 0.121(3) 0.121(3) 0.176(4) 0.036(3) 0.083(3) 0.023(2)
O3 0.128(2) 0.0553(15) 0.0662(14) 0.0079(12) 0.0036(14) 0.0001(15)
O4 0.315(9) 0.217(7) 0.161(5) -0.020(5) -0.058(5) 0.042(6)
O5 0.319(14) 0.318(15) 0.54(2) -0.018(14) -0.070(14) 0.056(11)
O6 0.347(15) 0.229(11) 0.74(3) 0.055(15) -0.024(16) -0.048(11)
N1 0.075(2) 0.067(2) 0.270(6) 0.052(3) 0.003(3) -0.003(2)
N2 0.0564(15) 0.0545(17) 0.0640(16) 0.0067(13) 0.0136(12) -0.0040(13)
N3 0.068(2) 0.0572(19) 0.141(3) 0.002(2) 0.011(2) 0.0040(16)
N4 0.079(2) 0.062(2) 0.134(3) 0.006(2) 0.023(2) 0.0130(17)
N5 0.0614(19) 0.072(2) 0.126(3) 0.033(2) 0.014(2) 0.0023(16)
N6 0.0535(17) 0.0564(18) 0.128(3) 0.0231(19) 0.0041(19) -0.0062(14)
N7 0.0592(15) 0.0558(15) 0.0453(13) -0.0067(11) 0.0113(12) -0.0074(12)
N8 0.0559(15) 0.0561(15) 0.0473(13) -0.0075(12) 0.0036(11) 0.0036(12)
N9 0.0548(14) 0.0501(14) 0.0441(12) -0.0077(11) 0.0077(11) 0.0003(11)
N10 0.0585(15) 0.0502(14) 0.0477(13) -0.0049(11) 0.0163(12) -0.0049(12)
C1 0.057(2) 0.058(2) 0.170(5) 0.027(3) 0.012(2) -0.0048(19)
C2 0.0476(17) 0.054(2) 0.082(2) 0.0114(18) 0.0131(15) -0.0065(15)
C3 0.094(3) 0.064(3) 0.138(5) -0.009(3) 0.000(3) 0.016(2)
C4 0.109(4) 0.069(3) 0.123(4) -0.002(3) 0.015(3) 0.027(3)
C5 0.139(5) 0.095(4) 0.140(5) 0.004(4) 0.023(4) 0.030(4)
C6 0.171(7) 0.106(5) 0.130(5) -0.011(4) -0.005(5) 0.035(5)
C7 0.154(7) 0.110(5) 0.144(6) -0.023(4) -0.013(5) 0.023(5)
C8 0.128(5) 0.092(4) 0.148(5) -0.025(4) -0.011(4) 0.015(3)
C9 0.066(3) 0.066(3) 0.163(5) -0.001(3) 0.018(3) -0.005(2)
C10 0.058(2) 0.061(2) 0.162(5) 0.028(3) 0.026(3) 0.0015(19)
C11 0.063(3) 0.082(3) 0.178(5) 0.038(4) 0.035(3) -0.002(2)
C12 0.082(4) 0.120(5) 0.170(6) 0.069(5) 0.034(4) 0.004(3)
C13 0.111(4) 0.153(5) 0.137(5) 0.056(4) 0.030(4) 0.004(4)
C14 0.085(3) 0.125(4) 0.133(5) 0.040(4) 0.017(3) -0.018(3)
C15 0.078(3) 0.072(3) 0.141(4) 0.029(3) 0.035(3) 0.011(2)
C16 0.051(2) 0.063(2) 0.156(4) 0.039(3) 0.023(3) 0.0021(18)
C17 0.074(3) 0.081(3) 0.194(6) 0.037(4) 0.032(3) -0.003(3)
C18 0.065(3) 0.080(3) 0.218(7) 0.030(4) -0.004(4) -0.011(3)
C19 0.086(4) 0.092(4) 0.178(6) 0.012(4) -0.010(4) -0.018(3)
C20 0.070(3) 0.085(3) 0.146(5) 0.018(3) 0.012(3) -0.010(2)
C21 0.075(2) 0.063(2) 0.0493(17) -0.0120(15) 0.0208(16) -0.0105(17)
C22 0.086(3) 0.085(3) 0.065(2) -0.0249(19) 0.0306(19) -0.015(2)
C23 0.088(3) 0.087(3) 0.059(2) -0.0269(19) 0.0196(19) -0.019(2)
C24 0.066(2) 0.062(2) 0.0489(16) -0.0100(15) 0.0108(15) -0.0069(16)
C25 0.066(2) 0.061(2) 0.0503(17) -0.0087(15) 0.0020(15) -0.0043(16)
C26 0.065(2) 0.071(2) 0.0503(17) -0.0127(16) 0.0039(15) -0.0067(17)
C27 0.088(3) 0.079(3) 0.086(3) -0.009(2) -0.013(2) -0.004(2)
C28 0.102(3) 0.070(3) 0.107(3) -0.011(2) -0.009(3) -0.017(2)
C29 0.082(3) 0.087(3) 0.067(2) -0.019(2) -0.003(2) -0.017(2)
C30 0.107(3) 0.099(3) 0.074(3) -0.005(2) -0.028(2) -0.009(3)
C31 0.113(3) 0.075(3) 0.073(2) -0.004(2) -0.018(2) -0.010(2)
C32 0.0552(18) 0.061(2) 0.0516(17) -0.0054(15) 0.0021(14) -0.0001(15)
C33 0.056(2) 0.089(3) 0.069(2) -0.019(2) -0.0080(16) 0.0017(19)
C34 0.055(2) 0.094(3) 0.071(2) -0.021(2) 0.0009(17) 0.0101(18)
C35 0.0562(18) 0.065(2) 0.0546(18) -0.0062(16) 0.0060(15) 0.0089(16)
C36 0.0595(19) 0.0553(18) 0.0549(17) -0.0063(15) 0.0096(14) 0.0057(15)
C37 0.0546(18) 0.063(2) 0.0576(18) -0.0081(16) 0.0081(15) 0.0059(16)
C38 0.073(2) 0.061(2) 0.085(2) -0.0132(19) 0.0219(19) -0.0008(18)
C39 0.075(2) 0.072(2) 0.086(3) -0.007(2) 0.028(2) -0.0061(19)
C40 0.061(2) 0.080(3) 0.064(2) 0.0003(19) 0.0143(16) 0.0204(18)
C41 0.084(2) 0.066(2) 0.080(2) 0.0003(19) 0.024(2) 0.027(2)
C42 0.072(2) 0.063(2) 0.068(2) -0.0001(17) 0.0183(17) 0.0121(17)
C43 0.0566(18) 0.0549(18) 0.0474(16) -0.0043(14) 0.0100(14) 0.0042(14)
C44 0.067(2) 0.072(2) 0.0480(17) -0.0121(16) 0.0116(15) 0.0032(17)
C45 0.065(2) 0.071(2) 0.0497(17) -0.0120(16) 0.0103(15) -0.0034(17)
C46 0.0598(18) 0.0564(18) 0.0430(15) -0.0041(14) 0.0085(14) -0.0003(15)
C47 0.0595(18) 0.0527(17) 0.0464(16) -0.0003(14) 0.0085(14) -0.0024(14)
C48 0.0562(17) 0.0583(19) 0.0434(15) -0.0016(14) 0.0083(13) -0.0019(15)
C49 0.064(2) 0.056(2) 0.069(2) 0.0013(17) -0.0028(16) 0.0033(16)
C50 0.071(2) 0.055(2) 0.073(2) -0.0020(17) 0.0013(18) -0.0015(17)
C51 0.073(2) 0.064(2) 0.0466(17) -0.0001(15) 0.0093(15) -0.0166(17)
C52 0.089(3) 0.066(2) 0.075(2) 0.0079(19) -0.019(2) -0.002(2)
C53 0.084(2) 0.056(2) 0.078(2) -0.0013(18) -0.012(2) -0.0014(18)
C54 0.0545(17) 0.0499(17) 0.0518(17) -0.0020(14) 0.0103(14) -0.0009(14)
C55 0.0571(19) 0.067(2) 0.0606(19) -0.0057(17) 0.0088(15) -0.0046(16)
C56 0.062(2) 0.072(2) 0.065(2) -0.0101(17) 0.0247(16) -0.0056(17)
C57 0.0626(19) 0.0581(19) 0.0515(17) -0.0033(15) 0.0186(15) -0.0061(15)
C58 0.070(2) 0.0591(19) 0.0547(18) -0.0072(15) 0.0248(16) -0.0101(16)
C59 0.078(2) 0.070(2) 0.061(2) -0.0161(18) 0.0249(18) -0.0197(19)
C60 0.112(3) 0.090(3) 0.092(3) -0.004(2) 0.054(3) 0.007(3)
C61 0.121(4) 0.119(4) 0.117(4) -0.015(3) 0.060(3) 0.015(3)
C62 0.093(3) 0.139(5) 0.088(3) -0.036(3) 0.046(3) -0.022(3)
C63 0.108(4) 0.146(5) 0.061(2) -0.012(3) 0.035(2) -0.036(4)
C64 0.091(3) 0.105(3) 0.062(2) -0.007(2) 0.026(2) -0.018(2)
C65 0.317(11) 0.086(4) 0.125(5) 0.015(4) 0.029(6) 0.020(5)
C66 0.228(12) 0.156(9) 0.54(3) -0.056(12) -0.138(14) 0.101(9)
C67 0.341(18) 0.245(14) 0.226(12) -0.003(11) -0.050(12) 0.095(12)
C68 0.34(2) 0.201(16) 0.72(4) 0.08(2) 0.00(2) -0.070(16)
Cl2 0.1009(8) 0.1172(9) 0.0935(7) 0.0104(6) 0.0464(6) 0.0435(7)
Cl3 0.0997(7) 0.0832(7) 0.0591(5) 0.0004(4) -0.0076(5) -0.0314(5)
Cl4 0.1339(13) 0.328(3) 0.1381(13) -0.0844(16) 0.0920(11) -0.0257(15)

loop_
_atom_type_symbol
_atom_type_description
_atom_type_scat_dispersion_real
_atom_type_scat_dispersion_imag
_atom_type_scat_source
C C 0.0033 0.0016 'International Tables Vol C Tables 4.2.6.8 and 6.1.1.4'
H H 0.0000 0.0000 'International Tables Vol C Tables 4.2.6.8 and 6.1.1.4'
N N 0.0061 0.0033 'International Tables Vol C Tables 4.2.6.8 and 6.1.1.4'
O O 0.0106 0.0060 'International Tables Vol C Tables 4.2.6.8 and 6.1.1.4'
Cl Cl 0.1484 0.1585 'International Tables Vol C Tables 4.2.6.8 and 6.1.1.4'
Mn Mn 0.3368 0.7283 'International Tables Vol C Tables 4.2.6.8 and 6.1.1.4'
Co Co 0.3494 0.9721 'International Tables Vol C Tables 4.2.6.8 and 6.1.1.4'

loop_
_geom_angle_atom_site_label_1
_geom_angle_atom_site_label_2
_geom_angle_atom_site_label_3
_geom_angle
N4 Co1 N3 84.25(19)
N4 Co1 C2 90.69(14)
N3 Co1 C2 92.02(14)
N4 Co1 C1 89.03(19)
N3 Co1 C1 91.45(17)
C2 Co1 C1 176.47(16)
N4 Co1 N6 83.30(18)
N3 Co1 N6 167.46(19)
C2 Co1 N6 86.69(13)
C1 Co1 N6 89.78(15)
N4 Co1 N5 166.30(17)
N3 Co1 N5 82.56(18)
C2 Co1 N5 93.46(14)
C1 Co1 N5 87.61(18)
N6 Co1 N5 109.96(18)
N7 Mn1 N9 177.30(10)
N7 Mn1 N8 89.80(10)
N9 Mn1 N8 89.98(10)
N7 Mn1 N10 90.24(10)
N9 Mn1 N10 89.88(10)
N8 Mn1 N10 177.82(10)
N7 Mn1 N2 89.09(10)
N9 Mn1 N2 93.61(10)
N8 Mn1 N2 91.31(10)
N10 Mn1 N2 90.87(10)
N7 Mn1 O3 87.55(10)
N9 Mn1 O3 89.75(10)
N8 Mn1 O3 88.06(11)
N10 Mn1 O3 89.77(11)
N2 Mn1 O3 176.59(9)
C65 O3 Mn1 128.1(3)
C65 O3 H3 109.8
Mn1 O3 H3 121.6
C67 O4 H4 109.5
C66 O5 H5 109.5
C68 O6 H6 109.5
C2 N2 Mn1 161.0(3)
C9 N3 C3 129.1(5)
C9 N3 Co1 117.4(4)
C3 N3 Co1 113.5(3)
C15 N4 C4 128.0(5)
C15 N4 Co1 116.9(4)
C4 N4 Co1 114.7(3)
C14 N5 C10 117.9(4)
C14 N5 Co1 130.4(3)
C10 N5 Co1 111.6(4)
C20 N6 C16 118.8(4)
C20 N6 Co1 130.2(3)
C16 N6 Co1 110.6(3)
C24 N7 C21 106.4(2)
C24 N7 Mn1 126.7(2)
C21 N7 Mn1 126.4(2)
C32 N8 C35 105.6(3)
C32 N8 Mn1 127.3(2)
C35 N8 Mn1 127.1(2)
C43 N9 C46 106.4(2)
C43 N9 Mn1 126.65(19)
C46 N9 Mn1 126.64(19)
C57 N10 C54 105.6(2)
C57 N10 Mn1 126.8(2)
C54 N10 Mn1 127.58(19)
N1 C1 Co1 176.4(5)
N2 C2 Co1 175.3(3)
N3 C3 C4 115.5(5)
N3 C3 C8 125.4(6)
C4 C3 C8 119.1(6)
C3 C4 C5 122.4(6)
C3 C4 N4 111.7(5)
C5 C4 N4 125.9(6)
C4 C5 C6 115.8(7)
C4 C5 H47 122.1
C6 C5 H47 122.1
C7 C6 C5 122.1(8)
C7 C6 H48 119.0
C5 C6 H48 119.0
C6 C7 C8 123.5(7)
C6 C7 H49 118.2
C8 C7 H49 118.2
C7 C8 C3 117.2(7)
C7 C8 H50 121.4
C3 C8 H50 121.4
O1 C9 N3 125.6(6)
O1 C9 C10 121.9(5)
N3 C9 C10 112.4(4)
N5 C10 C11 121.1(6)
N5 C10 C9 116.0(4)
C11 C10 C9 122.9(5)
C12 C11 C10 119.5(5)
C12 C11 H54 120.2
C10 C11 H54 120.2
C11 C12 C13 120.0(6)
C11 C12 H55 120.0
C13 C12 H55 120.0
C12 C13 C14 120.4(7)
C12 C13 H56 119.8
C14 C13 H56 119.8
N5 C14 C13 121.0(6)
N5 C14 H57 119.5
C13 C14 H57 119.5
O2 C15 N4 127.5(6)
O2 C15 C16 121.1(5)
N4 C15 C16 111.4(4)
N6 C16 C17 120.4(6)
N6 C16 C15 116.0(4)
C17 C16 C15 123.5(5)
C18 C17 C16 118.4(6)
C18 C17 H61 120.8
C16 C17 H61 120.8
C19 C18 C17 122.5(5)
C19 C18 H62 118.8
C17 C18 H62 118.8
C18 C19 C20 115.8(6)
C18 C19 H63 122.1
C20 C19 H63 122.1
N6 C20 C19 124.1(5)
N6 C20 H64 117.9
C19 C20 H64 117.9
C58 C21 N7 126.8(3)
C58 C21 C22 125.1(3)
N7 C21 C22 108.1(3)
C23 C22 C21 108.3(3)
C23 C22 H2 125.9
C21 C22 H2 125.9
C22 C23 C24 107.7(3)
C22 C23 H3A 126.2
C24 C23 H3A 126.2
N7 C24 C25 126.1(3)
N7 C24 C23 109.4(3)
C25 C24 C23 124.4(3)
C32 C25 C24 123.7(3)
C32 C25 C26 119.1(3)
C24 C25 C26 117.2(3)
C27 C26 C31 117.4(3)
C27 C26 C25 121.1(3)
C31 C26 C25 121.5(3)
C26 C27 C28 121.5(4)
C26 C27 H26 119.3
C28 C27 H26 119.3
C29 C28 C27 119.2(4)
C29 C28 H25 120.4
C27 C28 H25 120.4
C28 C29 C30 120.9(4)
C28 C29 Cl1 119.5(3)
C30 C29 Cl1 119.5(3)
C29 C30 C31 119.0(4)
C29 C30 H23 120.5
C31 C30 H23 120.5
C30 C31 C26 122.0(4)
C30 C31 H22 119.0
C26 C31 H22 119.0
N8 C32 C25 125.4(3)
N8 C32 C33 109.8(3)
C25 C32 C33 124.8(3)
C34 C33 C32 107.4(3)
C34 C33 H7 126.3
C32 C33 H7 126.3
C33 C34 C35 107.8(3)
C33 C34 H8 126.1
C35 C34 H8 126.1
C36 C35 N8 125.1(3)
C36 C35 C34 125.5(3)
N8 C35 C34 109.4(3)
C35 C36 C43 124.3(3)
C35 C36 C37 118.6(3)
C43 C36 C37 117.0(3)
C38 C37 C42 118.1(3)
C38 C37 C36 120.6(3)
C42 C37 C36 121.3(3)
C37 C38 C39 121.6(3)
C37 C38 H32 119.2
C39 C38 H32 119.2
C40 C39 C38 119.1(4)
C40 C39 H31 120.4
C38 C39 H31 120.4
C39 C40 C41 121.3(3)
C39 C40 Cl2 119.5(3)
C41 C40 Cl2 119.2(3)
C42 C41 C40 118.6(3)
C42 C41 H29 120.7
C40 C41 H29 120.7
C41 C42 C37 121.2(4)
C41 C42 H28 119.4
C37 C42 H28 119.4
N9 C43 C36 126.4(3)
N9 C43 C44 108.9(3)
C36 C43 C44 124.6(3)
C45 C44 C43 107.8(3)
C45 C44 H12 126.1
C43 C44 H12 126.1
C44 C45 C46 107.7(3)
C44 C45 H13 126.1
C46 C45 H13 126.1
N9 C46 C47 126.2(3)
N9 C46 C45 109.1(3)
C47 C46 C45 124.6(3)
C54 C47 C46 124.2(3)
C54 C47 C48 118.7(3)
C46 C47 C48 116.8(3)
C49 C48 C53 116.7(3)
C49 C48 C47 119.9(3)
C53 C48 C47 123.4(3)
C48 C49 C50 122.9(3)
C48 C49 H34 118.6
C50 C49 H34 118.6
C51 C50 C49 118.5(3)
C51 C50 H35 120.7
C49 C50 H35 120.7
C50 C51 C52 121.2(3)
C50 C51 Cl3 119.0(3)
C52 C51 Cl3 119.8(3)
C51 C52 C53 118.8(3)
C51 C52 H37 120.6
C53 C52 H37 120.6
C52 C53 C48 121.8(3)
C52 C53 H38 119.1
C48 C53 H38 119.1
N10 C54 C47 125.1(3)
N10 C54 C55 109.6(3)
C47 C54 C55 125.2(3)
C56 C55 C54 107.5(3)
C56 C55 H17 126.3
C54 C55 H17 126.3
C55 C56 C57 108.1(3)
C55 C56 H18 126.0
C57 C56 H18 126.0
N10 C57 C58 125.6(3)
N10 C57 C56 109.2(3)
C58 C57 C56 125.2(3)
C21 C58 C57 124.0(3)
C21 C58 C59 118.6(3)
C57 C58 C59 117.4(3)
C60 C59 C64 117.9(4)
C60 C59 C58 121.5(3)
C64 C59 C58 120.6(4)
C59 C60 C61 122.6(5)
C59 C60 H44 118.7
C61 C60 H44 118.7
C62 C61 C60 117.9(5)
C62 C61 H43 121.0
C60 C61 H43 121.0
C63 C62 C61 123.3(4)
C63 C62 Cl4 118.6(5)
C61 C62 Cl4 118.1(5)
C62 C63 C64 118.2(4)
C62 C63 H41 120.9
C64 C63 H41 120.9
C59 C64 C63 120.1(5)
C59 C64 H40 120.0
C63 C64 H40 120.0
O3 C65 H67A 109.5
O3 C65 H67B 109.5
H67A C65 H67B 109.5
O3 C65 H67C 109.5
H67A C65 H67C 109.5
H67B C65 H67C 109.5
O5 C66 H69A 109.5
O5 C66 H69B 109.5
H69A C66 H69B 109.5
O5 C66 H69C 109.5
H69A C66 H69C 109.5
H69B C66 H69C 109.5
O4 C67 H68A 109.5
O4 C67 H68B 109.5
H68A C67 H68B 109.5
O4 C67 H68C 109.5
H68A C67 H68C 109.5
H68B C67 H68C 109.5
O6 C68 H70A 109.5
O6 C68 H70B 109.5
H70A C68 H70B 109.5
O6 C68 H70C 109.5
H70A C68 H70C 109.5
H70B C68 H70C 109.5

loop_
_geom_bond_atom_site_label_1
_geom_bond_atom_site_label_2
_geom_bond_distance
Co1 N4 1.872(4)
Co1 N3 1.885(4)
Co1 C2 1.920(4)
Co1 C1 1.924(4)
Co1 N6 1.965(3)
Co1 N5 1.972(4)
Mn1 N7 2.010(2)
Mn1 N9 2.012(2)
Mn1 N8 2.015(3)
Mn1 N10 2.016(3)
Mn1 N2 2.260(3)
Mn1 O3 2.305(2)
Cl1 C29 1.744(4)
O1 C9 1.250(6)
O2 C15 1.274(6)
O3 C65 1.397(6)
O3 H3 0.8200
O4 C67 1.476(14)
O4 H4 0.8200
O5 C66 1.416(16)
O5 H5 0.8200
O6 C68 1.401(19)
O6 H6 0.8200
N1 C1 1.133(5)
N2 C2 1.147(4)
N3 C9 1.344(6)
N3 C3 1.389(7)
N4 C15 1.330(6)
N4 C4 1.422(7)
N5 C14 1.320(7)
N5 C10 1.364(6)
N6 C20 1.314(6)
N6 C16 1.359(6)
N7 C24 1.369(4)
N7 C21 1.379(4)
N8 C32 1.385(4)
N8 C35 1.390(4)
N9 C43 1.372(4)
N9 C46 1.383(4)
N10 C57 1.381(4)
N10 C54 1.387(4)
C3 C4 1.394(7)
C3 C8 1.414(7)
C4 C5 1.417(7)
C5 C6 1.419(9)
C5 H47 0.9300
C6 C7 1.309(9)
C6 H48 0.9300
C7 C8 1.407(9)
C7 H49 0.9300
C8 H50 0.9300
C9 C10 1.435(7)
C10 C11 1.408(7)
C11 C12 1.326(8)
C11 H54 0.9300
C12 C13 1.328(8)
C12 H55 0.9300
C13 C14 1.414(7)
C13 H56 0.9300
C14 H57 0.9300
C15 C16 1.458(7)
C16 C17 1.387(7)
C17 C18 1.367(8)
C17 H61 0.9300
C18 C19 1.354(8)
C18 H62 0.9300
C19 C20 1.395(7)
C19 H63 0.9300
C20 H64 0.9300
C21 C58 1.379(5)
C21 C22 1.433(5)
C22 C23 1.318(5)
C22 H2 0.9300
C23 C24 1.422(5)
C23 H3A 0.9300
C24 C25 1.409(5)
C25 C32 1.394(4)
C25 C26 1.486(4)
C26 C27 1.356(6)
C26 C31 1.385(5)
C27 C28 1.402(6)
C27 H26 0.9300
C28 C29 1.357(6)
C28 H25 0.9300
C29 C30 1.359(6)
C30 C31 1.379(6)
C30 H23 0.9300
C31 H22 0.9300
C32 C33 1.420(5)
C33 C34 1.350(5)
C33 H7 0.9300
C34 C35 1.421(5)
C34 H8 0.9300
C35 C36 1.389(4)
C36 C43 1.394(4)
C36 C37 1.501(4)
C37 C38 1.364(5)
C37 C42 1.393(5)
C38 C39 1.388(5)
C38 H32 0.9300
C39 C40 1.352(5)
C39 H31 0.9300
C40 C41 1.386(5)
C40 Cl2 1.740(3)
C41 C42 1.375(5)
C41 H29 0.9300
C42 H28 0.9300
C43 C44 1.435(4)
C44 C45 1.335(5)
C44 H12 0.9300
C45 C46 1.424(4)
C45 H13 0.9300
C46 C47 1.400(4)
C47 C54 1.393(4)
C47 C48 1.489(4)
C48 C49 1.374(5)
C48 C53 1.392(5)
C49 C50 1.383(5)
C49 H34 0.9300
C50 C51 1.365(5)
C50 H35 0.9300
C51 C52 1.376(5)
C51 Cl3 1.744(3)
C52 C53 1.384(5)
C52 H37 0.9300
C53 H38 0.9300
C54 C55 1.427(4)
C55 C56 1.331(5)
C55 H17 0.9300
C56 C57 1.432(5)
C56 H18 0.9300
C57 C58 1.403(4)
C58 C59 1.497(5)
C59 C60 1.359(6)
C59 C64 1.378(5)
C60 C61 1.380(6)
C60 H44 0.9300
C61 C62 1.341(8)
C61 H43 0.9300
C62 C63 1.337(7)
C62 Cl4 1.756(4)
C63 C64 1.417(6)
C63 H41 0.9300
C64 H40 0.9300
C65 H67A 0.9600
C65 H67B 0.9600
C65 H67C 0.9600
C66 H69A 0.9600
C66 H69B 0.9600
C66 H69C 0.9600
C67 H68A 0.9600
C67 H68B 0.9600
C67 H68C 0.9600
C68 H70A 0.9600
C68 H70B 0.9600
C68 H70C 0.9600

loop_
_platon_squeeze_void_nr
_platon_squeeze_void_average_x
_platon_squeeze_void_average_y
_platon_squeeze_void_average_z
_platon_squeeze_void_volume
_platon_squeeze_void_count_electrons
_platon_squeeze_void_content
1 0.250 0.293 0.750 469 12 ' '
2 0.750 0.201 0.250 469 12 ' '
